data_7130084
loop_
_publ_author_name
'He, Hangli'
'Yan, Jingyu'
'Jin, Jingru'
'Yan, Zhewei'
'Yan, Qiongjiao'
'Wang, Wei'
'Jiang, Haipeng'
'Wang, Haifeng'
'Chen, Fener'

_publ_section_title
;
 TfOH-catalyzed regioselective N2-alkylation of indazoles with diazo
 compounds
;
_journal_name_full 'Chemical Communications'
_journal_paper_doi 10.1039/D2CC01404A
_journal_year 2022
_chemical_formula_sum 'C15 H11 Cl N2 O'
_chemical_formula_weight 270.71
_space_group_crystal_system monoclinic
_space_group_IT_number 14
_space_group_name_Hall '-P 2ybc'
_space_group_name_H-M_alt 'P 1 21/c 1'
_atom_sites_solution_hydrogens geom
_audit_block_doi 10.5517/ccdc.csd.cc29zktp
_audit_creation_method SHELXL-2014/7
_audit_update_record
;
2022-01-26 deposited with the CCDC.	2022-04-19 downloaded from the CCDC.
;
_cell_angle_alpha 90
_cell_angle_beta 101.500(9)
_cell_angle_gamma 90
_cell_formula_units_Z 4
_cell_length_a 8.134(3)
_cell_length_b 8.219(3)
_cell_length_c 19.460(8)
_cell_measurement_reflns_used 4901
_cell_measurement_temperature 296(2)
_cell_measurement_theta_max 22.05
_cell_measurement_theta_min 2.56
_cell_volume 1274.8(8)
_computing_structure_refinement 'SHELXL-2014/7 (Sheldrick, 2014)'
_diffrn_ambient_temperature 296(2)
_diffrn_measured_fraction_theta_full 0.998
_diffrn_measured_fraction_theta_max 0.998
_diffrn_measurement_device_type CCD
_diffrn_radiation_type MoK\a
_diffrn_radiation_wavelength 0.71073
_diffrn_reflns_av_R_equivalents 0.1018
_diffrn_reflns_av_unetI/netI 0.0499
_diffrn_reflns_Laue_measured_fraction_full 0.998
_diffrn_reflns_Laue_measured_fraction_max 0.998
_diffrn_reflns_limit_h_max 9
_diffrn_reflns_limit_h_min -9
_diffrn_reflns_limit_k_max 9
_diffrn_reflns_limit_k_min -9
_diffrn_reflns_limit_l_max 23
_diffrn_reflns_limit_l_min -23
_diffrn_reflns_number 34632
_diffrn_reflns_point_group_measured_fraction_full 0.998
_diffrn_reflns_point_group_measured_fraction_max 0.998
_diffrn_reflns_theta_full 25.104
_diffrn_reflns_theta_max 25.104
_diffrn_reflns_theta_min 2.699
_exptl_absorpt_coefficient_mu 0.292
_exptl_absorpt_correction_type multi-scan
_exptl_absorpt_process_details sadabs
_exptl_crystal_colour yellow
_exptl_crystal_density_diffrn 1.410
_exptl_crystal_description block
_exptl_crystal_F_000 560
_exptl_crystal_size_max 0.200
_exptl_crystal_size_mid 0.200
_exptl_crystal_size_min 0.200
_exptl_transmission_factor_max 0.864
_exptl_transmission_factor_min 0.864
_refine_diff_density_max 0.210
_refine_diff_density_min -0.196
_refine_diff_density_rms 0.045
_refine_ls_extinction_method none
_refine_ls_goodness_of_fit_ref 1.042
_refine_ls_hydrogen_treatment constr
_refine_ls_matrix_type full
_refine_ls_number_parameters 172
_refine_ls_number_reflns 2272
_refine_ls_number_restraints 0
_refine_ls_restrained_S_all 1.042
_refine_ls_R_factor_all 0.1031
_refine_ls_R_factor_gt 0.0459
_refine_ls_shift/su_max 0.000
_refine_ls_shift/su_mean 0.000
_refine_ls_structure_factor_coef Fsqd
_refine_ls_weighting_details 'w=1/[\s^2^(Fo^2^)+(0.0375P)^2^+0.5753P] where P=(Fo^2^+2Fc^2^)/3'
_refine_ls_weighting_scheme calc
_refine_ls_wR_factor_gt 0.0852
_refine_ls_wR_factor_ref 0.1084
_reflns_Friedel_coverage 0.000
_reflns_number_gt 1395
_reflns_number_total 2272
_reflns_threshold_expression 'I > 2\s(I)'
_cod_data_source_file d2cc01404a2.cif
_cod_data_source_block 1_a
_cod_original_cell_volume 1274.8(9)
_cod_original_sg_symbol_H-M 'P 21/c'
_cod_database_code 7130084
_shelx_shelxl_version_number 2014/7
_shelx_space_group_comment
;
The symmetry employed for this shelxl refinement is uniquely defined
by the following loop, which should always be used as a source of
symmetry information in preference to the above space-group names.
They are only intended as comments.
;
_shelx_estimated_absorpt_t_min 0.944
_shelx_estimated_absorpt_t_max 0.944

loop_
_space_group_symop_operation_xyz
'x, y, z'
'-x, y+1/2, -z+1/2'
'-x, -y, -z'
'x, -y-1/2, z-1/2'

loop_
_atom_site_label
_atom_site_type_symbol
_atom_site_fract_x
_atom_site_fract_y
_atom_site_fract_z
_atom_site_U_iso_or_equiv
_atom_site_adp_type
_atom_site_occupancy
_atom_site_site_symmetry_order
_atom_site_calc_flag
_atom_site_refinement_flags_posn
_atom_site_refinement_flags_adp
_atom_site_refinement_flags_occupancy
_atom_site_disorder_assembly
_atom_site_disorder_group
C1 C 0.4542(3) 0.3369(3) 0.44071(13) 0.0450(7) Uani 1 1 d . . . . .
H1 H 0.5587 0.2867 0.4512 0.054 Uiso 1 1 calc R U . . .
C2 C 0.3347(3) 0.3011(3) 0.47926(13) 0.0446(7) Uani 1 1 d . . . . .
C3 C 0.1790(4) 0.3732(4) 0.46474(15) 0.0540(8) Uani 1 1 d . . . . .
H3 H 0.0992 0.3482 0.4913 0.065 Uiso 1 1 calc R U . . .
C4 C 0.1428(4) 0.4832(4) 0.41015(15) 0.0591(8) Uani 1 1 d . . . . .
H4 H 0.0378 0.5325 0.3999 0.071 Uiso 1 1 calc R U . . .
C5 C 0.2608(3) 0.5205(4) 0.37077(14) 0.0518(7) Uani 1 1 d . . . . .
H5 H 0.2349 0.5941 0.3339 0.062 Uiso 1 1 calc R U . . .
C6 C 0.4187(3) 0.4483(3) 0.38592(13) 0.0412(6) Uani 1 1 d . . . . .
C7 C 0.5518(4) 0.4862(3) 0.34573(14) 0.0485(7) Uani 1 1 d . . . . .
C8 C 0.5102(3) 0.6017(3) 0.28377(13) 0.0485(7) Uani 1 1 d . . . . .
H8A H 0.4060 0.5680 0.2536 0.058 Uiso 1 1 calc R U . . .
H8B H 0.4944 0.7105 0.3006 0.058 Uiso 1 1 calc R U . . .
C9 C 0.7856(3) 0.6891(3) 0.25751(13) 0.0481(7) Uani 1 1 d . . . . .
H9 H 0.8159 0.7669 0.2924 0.058 Uiso 1 1 calc R U . . .
C10 C 0.8802(3) 0.6383(3) 0.20952(13) 0.0428(7) Uani 1 1 d . . . . .
C11 C 0.7789(3) 0.5190(3) 0.16873(13) 0.0402(6) Uani 1 1 d . . . . .
C12 C 0.8347(4) 0.4401(3) 0.11307(14) 0.0501(7) Uani 1 1 d . . . . .
H12 H 0.7681 0.3634 0.0854 0.060 Uiso 1 1 calc R U . . .
C13 C 0.9888(4) 0.4799(4) 0.10133(15) 0.0541(8) Uani 1 1 d . . . . .
H13 H 1.0287 0.4273 0.0656 0.065 Uiso 1 1 calc R U . . .
C14 C 1.0901(4) 0.5986(4) 0.14153(16) 0.0573(8) Uani 1 1 d . . . . .
H14 H 1.1947 0.6224 0.1315 0.069 Uiso 1 1 calc R U . . .
C15 C 1.0389(3) 0.6789(4) 0.19451(15) 0.0538(8) Uani 1 1 d . . . . .
H15 H 1.1060 0.7583 0.2202 0.065 Uiso 1 1 calc R U . . .
Cl1 Cl 0.38239(9) 0.16369(10) 0.54856(4) 0.0634(3) Uani 1 1 d . . . . .
N1 N 0.6420(3) 0.6042(3) 0.24382(11) 0.0444(6) Uani 1 1 d . . . . .
N2 N 0.6322(3) 0.4966(3) 0.19003(11) 0.0461(6) Uani 1 1 d . . . . .
O1 O 0.6913(3) 0.4285(3) 0.36238(12) 0.0815(8) Uani 1 1 d . . . . .

loop_
_atom_site_aniso_label
_atom_site_aniso_U_11
_atom_site_aniso_U_22
_atom_site_aniso_U_33
_atom_site_aniso_U_23
_atom_site_aniso_U_13
_atom_site_aniso_U_12
C1 0.0416(16) 0.0498(17) 0.0441(16) -0.0003(14) 0.0100(13) 0.0018(13)
C2 0.0479(17) 0.0504(17) 0.0367(15) -0.0031(12) 0.0109(13) -0.0072(14)
C3 0.0497(19) 0.064(2) 0.0531(19) -0.0067(16) 0.0224(15) -0.0074(16)
C4 0.0457(18) 0.072(2) 0.062(2) 0.0014(17) 0.0165(15) 0.0100(16)
C5 0.0521(18) 0.0587(19) 0.0463(17) 0.0031(14) 0.0141(14) 0.0056(15)
C6 0.0426(16) 0.0438(16) 0.0389(15) -0.0030(13) 0.0124(12) 0.0014(13)
C7 0.0531(18) 0.0496(17) 0.0472(17) 0.0025(14) 0.0201(14) 0.0105(15)
C8 0.0526(17) 0.0532(17) 0.0429(16) 0.0014(13) 0.0174(14) 0.0055(14)
C9 0.0573(18) 0.0452(17) 0.0400(16) -0.0027(13) 0.0058(14) -0.0082(15)
C10 0.0486(17) 0.0418(16) 0.0384(15) 0.0058(13) 0.0094(13) -0.0013(13)
C11 0.0443(16) 0.0408(16) 0.0367(14) 0.0039(13) 0.0114(13) -0.0019(13)
C12 0.0567(19) 0.0494(18) 0.0457(17) 0.0006(14) 0.0141(14) 0.0013(14)
C13 0.0566(19) 0.0598(19) 0.0502(17) 0.0059(15) 0.0208(15) 0.0105(16)
C14 0.0447(17) 0.068(2) 0.061(2) 0.0146(17) 0.0161(15) 0.0011(16)
C15 0.0480(18) 0.0584(19) 0.0528(18) 0.0071(16) 0.0046(14) -0.0107(15)
Cl1 0.0673(5) 0.0712(6) 0.0542(5) 0.0132(4) 0.0182(4) -0.0075(4)
N1 0.0526(14) 0.0452(13) 0.0381(13) -0.0011(11) 0.0153(11) -0.0015(12)
N2 0.0534(14) 0.0466(13) 0.0404(13) -0.0036(11) 0.0143(11) -0.0069(11)
O1 0.0646(15) 0.1021(18) 0.0888(17) 0.0447(14) 0.0414(13) 0.0340(14)

loop_
_atom_type_symbol
_atom_type_description
_atom_type_scat_dispersion_real
_atom_type_scat_dispersion_imag
_atom_type_scat_source
C C 0.0033 0.0016 'International Tables Vol C Tables 4.2.6.8 and 6.1.1.4'
H H 0.0000 0.0000 'International Tables Vol C Tables 4.2.6.8 and 6.1.1.4'
N N 0.0061 0.0033 'International Tables Vol C Tables 4.2.6.8 and 6.1.1.4'
O O 0.0106 0.0060 'International Tables Vol C Tables 4.2.6.8 and 6.1.1.4'
Cl Cl 0.1484 0.1585 'International Tables Vol C Tables 4.2.6.8 and 6.1.1.4'

loop_
_geom_angle_atom_site_label_1
_geom_angle_atom_site_label_2
_geom_angle_atom_site_label_3
_geom_angle
_geom_angle_site_symmetry_1
_geom_angle_site_symmetry_3
_geom_angle_publ_flag
C2 C1 C6 119.9(2) . . ?
C2 C1 H1 120.1 . . ?
C6 C1 H1 120.1 . . ?
C1 C2 C3 121.3(3) . . ?
C1 C2 Cl1 119.3(2) . . ?
C3 C2 Cl1 119.5(2) . . ?
C2 C3 C4 119.1(3) . . ?
C2 C3 H3 120.5 . . ?
C4 C3 H3 120.5 . . ?
C5 C4 C3 120.5(3) . . ?
C5 C4 H4 119.7 . . ?
C3 C4 H4 119.7 . . ?
C4 C5 C6 120.2(3) . . ?
C4 C5 H5 119.9 . . ?
C6 C5 H5 119.9 . . ?
C1 C6 C5 119.0(2) . . ?
C1 C6 C7 118.6(2) . . ?
C5 C6 C7 122.4(2) . . ?
O1 C7 C6 121.2(2) . . ?
O1 C7 C8 120.3(2) . . ?
C6 C7 C8 118.5(2) . . ?
N1 C8 C7 111.4(2) . . ?
N1 C8 H8A 109.3 . . ?
C7 C8 H8A 109.3 . . ?
N1 C8 H8B 109.3 . . ?
C7 C8 H8B 109.3 . . ?
H8A C8 H8B 108.0 . . ?
N1 C9 C10 106.7(2) . . ?
N1 C9 H9 126.6 . . ?
C10 C9 H9 126.6 . . ?
C9 C10 C11 104.2(2) . . ?
C9 C10 C15 135.9(3) . . ?
C11 C10 C15 119.9(2) . . ?
N2 C11 C12 127.7(2) . . ?
N2 C11 C10 111.9(2) . . ?
C12 C11 C10 120.5(2) . . ?
C13 C12 C11 117.8(3) . . ?
C13 C12 H12 121.1 . . ?
C11 C12 H12 121.1 . . ?
C12 C13 C14 122.1(3) . . ?
C12 C13 H13 119.0 . . ?
C14 C13 H13 119.0 . . ?
C15 C14 C13 121.6(3) . . ?
C15 C14 H14 119.2 . . ?
C13 C14 H14 119.2 . . ?
C14 C15 C10 118.1(3) . . ?
C14 C15 H15 120.9 . . ?
C10 C15 H15 120.9 . . ?
C9 N1 N2 114.0(2) . . ?
C9 N1 C8 127.7(2) . . ?
N2 N1 C8 117.9(2) . . ?
C11 N2 N1 103.2(2) . . ?

loop_
_geom_bond_atom_site_label_1
_geom_bond_atom_site_label_2
_geom_bond_distance
_geom_bond_site_symmetry_2
_geom_bond_publ_flag
C1 C2 1.373(3) . ?
C1 C6 1.391(3) . ?
C1 H1 0.9300 . ?
C2 C3 1.375(4) . ?
C2 Cl1 1.743(3) . ?
C3 C4 1.381(4) . ?
C3 H3 0.9300 . ?
C4 C5 1.377(4) . ?
C4 H4 0.9300 . ?
C5 C6 1.392(3) . ?
C5 H5 0.9300 . ?
C6 C7 1.489(4) . ?
C7 O1 1.213(3) . ?
C7 C8 1.519(4) . ?
C8 N1 1.444(3) . ?
C8 H8A 0.9700 . ?
C8 H8B 0.9700 . ?
C9 N1 1.340(3) . ?
C9 C10 1.388(3) . ?
C9 H9 0.9300 . ?
C10 C11 1.418(3) . ?
C10 C15 1.419(4) . ?
C11 N2 1.351(3) . ?
C11 C12 1.413(4) . ?
C12 C13 1.358(4) . ?
C12 H12 0.9300 . ?
C13 C14 1.409(4) . ?
C13 H13 0.9300 . ?
C14 C15 1.358(4) . ?
C14 H14 0.9300 . ?
C15 H15 0.9300 . ?
N1 N2 1.361(3) . ?

loop_
_geom_torsion_atom_site_label_1
_geom_torsion_atom_site_label_2
_geom_torsion_atom_site_label_3
_geom_torsion_atom_site_label_4
_geom_torsion
_geom_torsion_site_symmetry_1
_geom_torsion_site_symmetry_2
_geom_torsion_site_symmetry_3
_geom_torsion_site_symmetry_4
_geom_torsion_publ_flag
C6 C1 C2 C3 0.2(4) . . . . ?
C6 C1 C2 Cl1 -179.02(19) . . . . ?
C1 C2 C3 C4 0.2(4) . . . . ?
Cl1 C2 C3 C4 179.4(2) . . . . ?
C2 C3 C4 C5 0.0(4) . . . . ?
C3 C4 C5 C6 -0.4(4) . . . . ?
C2 C1 C6 C5 -0.7(4) . . . . ?
C2 C1 C6 C7 179.2(2) . . . . ?
C4 C5 C6 C1 0.8(4) . . . . ?
C4 C5 C6 C7 -179.0(3) . . . . ?
C1 C6 C7 O1 -3.9(4) . . . . ?
C5 C6 C7 O1 175.9(3) . . . . ?
C1 C6 C7 C8 177.1(2) . . . . ?
C5 C6 C7 C8 -3.0(4) . . . . ?
O1 C7 C8 N1 10.6(4) . . . . ?
C6 C7 C8 N1 -170.4(2) . . . . ?
N1 C9 C10 C11 -0.3(3) . . . . ?
N1 C9 C10 C15 178.9(3) . . . . ?
C9 C10 C11 N2 -0.3(3) . . . . ?
C15 C10 C11 N2 -179.6(2) . . . . ?
C9 C10 C11 C12 179.3(2) . . . . ?
C15 C10 C11 C12 -0.1(4) . . . . ?
N2 C11 C12 C13 -179.1(2) . . . . ?
C10 C11 C12 C13 1.4(4) . . . . ?
C11 C12 C13 C14 -1.6(4) . . . . ?
C12 C13 C14 C15 0.3(4) . . . . ?
C13 C14 C15 C10 1.1(4) . . . . ?
C9 C10 C15 C14 179.7(3) . . . . ?
C11 C10 C15 C14 -1.2(4) . . . . ?
C10 C9 N1 N2 0.8(3) . . . . ?
C10 C9 N1 C8 173.2(2) . . . . ?
C7 C8 N1 C9 -82.0(3) . . . . ?
C7 C8 N1 N2 90.2(3) . . . . ?
C12 C11 N2 N1 -178.8(2) . . . . ?
C10 C11 N2 N1 0.7(3) . . . . ?
C9 N1 N2 C11 -0.9(3) . . . . ?
C8 N1 N2 C11 -174.2(2) . . . . ?
